data_7244815
loop_
_publ_author_name
'Hatcher, Lauren E.'
'Coulson, Ben A.'

_publ_section_title
;
 Exploring the influence of polymorphism and chromophore co-ligands on
 linkage isomer photoswitching in [Pd(bpy4dca)(NO2)2]
;
_journal_name_full CrystEngComm
_journal_paper_doi 10.1039/D2CE00213B
_journal_year 2022
_chemical_formula_moiety 'C14 H12 N4 O8 Pd'
_chemical_formula_sum 'C14 H12 N4 O8 Pd'
_chemical_formula_weight 470.68
_chemical_name_systematic
;
Dinitro-(dimethyl 2,2'-bipyridine-4,4'-dicarboxylate)palladium(II)
;
_chemical_properties_physical Light-sensitive,Photo-sensitive
_space_group_crystal_system monoclinic
_space_group_IT_number 14
_space_group_name_Hall '-P 2yn'
_space_group_name_H-M_alt 'P 1 21/n 1'
_atom_sites_solution_hydrogens geom
_audit_creation_method SHELXL-2018/3
_audit_update_record
;
2022-02-14 deposited with the CCDC.	2022-03-25 downloaded from the CCDC.
;
_cell_angle_alpha 90
_cell_angle_beta 93.842(3)
_cell_angle_gamma 90
_cell_formula_units_Z 4
_cell_length_a 8.5347(3)
_cell_length_b 7.8187(2)
_cell_length_c 24.9030(6)
_cell_measurement_reflns_used 2966
_cell_measurement_temperature 170(2)
_cell_measurement_theta_max 27.6340
_cell_measurement_theta_min 3.6010
_cell_volume 1658.05(8)
_computing_cell_refinement 'CrysAlisPro 1.171.40.67a (Rigaku OD, 2019)'
_computing_data_collection 'CrysAlisPro 1.171.40.67a (Rigaku OD, 2019)'
_computing_data_reduction 'CrysAlisPro 1.171.40.67a (Rigaku OD, 2019)'
_computing_structure_refinement 'SHELXL-2018/3 (Sheldrick, 2018)'
_computing_structure_solution 'SHELXT 2018/2 (Sheldrick, 2018)'
_diffrn_ambient_temperature 170(2)
_diffrn_detector_area_resol_mean 10.3795
_diffrn_measured_fraction_theta_full 0.998
_diffrn_measured_fraction_theta_max 0.998
_diffrn_measurement_device_type 'Xcalibur, Atlas, Gemini ultra'
_diffrn_measurement_method '\w scans'
_diffrn_radiation_type MoK\a
_diffrn_radiation_wavelength 0.71073
_diffrn_reflns_av_R_equivalents 0.0382
_diffrn_reflns_av_unetI/netI 0.0599
_diffrn_reflns_Laue_measured_fraction_full 0.998
_diffrn_reflns_Laue_measured_fraction_max 0.998
_diffrn_reflns_limit_h_max 7
_diffrn_reflns_limit_h_min -10
_diffrn_reflns_limit_k_max 9
_diffrn_reflns_limit_k_min -9
_diffrn_reflns_limit_l_max 31
_diffrn_reflns_limit_l_min -30
_diffrn_reflns_number 6904
_diffrn_reflns_point_group_measured_fraction_full 0.998
_diffrn_reflns_point_group_measured_fraction_max 0.998
_diffrn_reflns_theta_full 25.242
_diffrn_reflns_theta_max 26.371
_diffrn_reflns_theta_min 3.280
_diffrn_source 'fine-focus sealed X-ray tube'
_diffrn_source_type 'Enhance (Mo) X-ray Source'
_exptl_absorpt_coefficient_mu 1.174
_exptl_absorpt_correction_T_max 1.00000
_exptl_absorpt_correction_T_min 0.89601
_exptl_absorpt_correction_type multi-scan
_exptl_absorpt_process_details
;
CrysAlisPro 1.171.40.67a (Rigaku Oxford Diffraction, 2019)
Empirical absorption correction using spherical harmonics,
 implemented in SCALE3 ABSPACK scaling algorithm.
;
_exptl_crystal_colour yellow
_exptl_crystal_density_diffrn 1.886
_exptl_crystal_description block
_exptl_crystal_F_000 936
_exptl_crystal_recrystallization_method 'Re-crystallisation from solvent: Acetonitrile/water'
_exptl_crystal_size_max 0.300
_exptl_crystal_size_mid 0.200
_exptl_crystal_size_min 0.100
_refine_diff_density_max 0.896
_refine_diff_density_min -1.096
_refine_diff_density_rms 0.103
_refine_ls_extinction_method none
_refine_ls_goodness_of_fit_ref 1.033
_refine_ls_hydrogen_treatment constr
_refine_ls_matrix_type full
_refine_ls_number_parameters 266
_refine_ls_number_reflns 3398
_refine_ls_number_restraints 258
_refine_ls_restrained_S_all 1.020
_refine_ls_R_factor_all 0.0670
_refine_ls_R_factor_gt 0.0440
_refine_ls_shift/su_max 0.001
_refine_ls_shift/su_mean 0.000
_refine_ls_structure_factor_coef Fsqd
_refine_ls_weighting_details 'w=1/[\s^2^(Fo^2^)+(0.0274P)^2^+2.6553P] where P=(Fo^2^+2Fc^2^)/3'
_refine_ls_weighting_scheme calc
_refine_ls_wR_factor_gt 0.0842
_refine_ls_wR_factor_ref 0.0958
_reflns_Friedel_coverage 0.000
_reflns_number_gt 2587
_reflns_number_total 3398
_reflns_threshold_expression 'I > 2\s(I)'
_cod_data_source_file d2ce00213b3.cif
_cod_data_source_block Poly2_ES-VT_170K
_cod_original_sg_symbol_H-M 'P 21/n'
_cod_database_code 7244815
_shelx_shelxl_version_number 2018/3
_shelx_space_group_comment
;
The symmetry employed for this shelxl refinement is uniquely defined
by the following loop, which should always be used as a source of
symmetry information in preference to the above space-group names.
They are only intended as comments.
;
_shelx_estimated_absorpt_t_min 0.720
_shelx_estimated_absorpt_t_max 0.892

loop_
_space_group_symop_operation_xyz
'x, y, z'
'-x+1/2, y+1/2, -z+1/2'
'-x, -y, -z'
'x-1/2, -y-1/2, z-1/2'

loop_
_atom_site_label
_atom_site_type_symbol
_atom_site_fract_x
_atom_site_fract_y
_atom_site_fract_z
_atom_site_U_iso_or_equiv
_atom_site_adp_type
_atom_site_occupancy
_atom_site_site_symmetry_order
_atom_site_calc_flag
_atom_site_refinement_flags_posn
_atom_site_refinement_flags_adp
_atom_site_refinement_flags_occupancy
_atom_site_disorder_assembly
_atom_site_disorder_group
Pd1 Pd 0.30834(5) 0.54713(5) 0.50555(2) 0.03556(14) Uani 1 1 d . . . . .
O5 O 0.6413(4) 0.9753(4) 0.73274(13) 0.0513(9) Uani 1 1 d . . . . .
O6 O 0.5792(4) 0.7204(4) 0.76642(12) 0.0366(7) Uani 1 1 d . . . . .
O7 O 0.2312(4) -0.0043(4) 0.72282(11) 0.0344(7) Uani 1 1 d . . . . .
O8 O 0.0573(4) -0.1155(4) 0.66083(12) 0.0406(8) Uani 1 1 d . . . . .
N3 N 0.3941(4) 0.6545(5) 0.57500(13) 0.0300(8) Uani 1 1 d . . . . .
N4 N 0.2630(4) 0.3571(5) 0.55701(13) 0.0307(8) Uani 1 1 d . . . . .
C1 C 0.4666(5) 0.8061(6) 0.58001(18) 0.0350(10) Uani 1 1 d . . . . .
H1 H 0.476125 0.873789 0.548706 0.042 Uiso 1 1 calc R U . . .
C2 C 0.5282(5) 0.8679(6) 0.62889(17) 0.0339(9) Uani 1 1 d . . . . .
H2 H 0.578130 0.976473 0.631164 0.041 Uiso 1 1 calc R U . . .
C3 C 0.5159(5) 0.7692(5) 0.67452(17) 0.0292(8) Uani 1 1 d . . . . .
C4 C 0.4421(5) 0.6100(5) 0.66958(16) 0.0286(9) Uani 1 1 d . . . . .
H4 H 0.433129 0.539421 0.700288 0.034 Uiso 1 1 calc R U . . .
C5 C 0.3824(5) 0.5565(5) 0.61949(16) 0.0259(8) Uani 1 1 d . . . . .
C6 C 0.3047(5) 0.3892(5) 0.60955(16) 0.0255(8) Uani 1 1 d . . . . .
C7 C 0.2751(5) 0.2740(5) 0.64914(16) 0.0266(8) Uani 1 1 d . . . . .
H7 H 0.306071 0.298377 0.685689 0.032 Uiso 1 1 calc R U . . .
C8 C 0.1994(5) 0.1211(5) 0.63532(16) 0.0280(8) Uani 1 1 d . . . . .
C9 C 0.1576(5) 0.0894(6) 0.58145(17) 0.0338(10) Uani 1 1 d . . . . .
H9 H 0.106038 -0.014211 0.570906 0.041 Uiso 1 1 calc R U . . .
C10 C 0.1911(6) 0.2084(6) 0.54364(17) 0.0369(10) Uani 1 1 d . . . . .
H10 H 0.162785 0.185448 0.506801 0.044 Uiso 1 1 calc R U . . .
C11 C 0.5849(5) 0.8351(6) 0.72753(18) 0.0333(9) Uani 1 1 d . . . . .
C12 C 0.6551(6) 0.7702(7) 0.81785(18) 0.0455(13) Uani 1 1 d . . . . .
H12A H 0.762565 0.808099 0.812744 0.068 Uiso 1 1 calc R U . . .
H12B H 0.657939 0.672299 0.842464 0.068 Uiso 1 1 calc R U . . .
H12C H 0.596191 0.863961 0.833120 0.068 Uiso 1 1 calc R U . . .
C13 C 0.1668(5) -0.0046(5) 0.67831(17) 0.0302(9) Uani 1 1 d . . . . .
C14 C 0.0100(6) -0.2415(6) 0.69965(19) 0.0457(13) Uani 1 1 d . . . . .
H14A H -0.063720 -0.322605 0.681715 0.069 Uiso 1 1 calc R U . . .
H14B H -0.040833 -0.183452 0.728713 0.069 Uiso 1 1 calc R U . . .
H14C H 0.102875 -0.303197 0.714651 0.069 Uiso 1 1 calc R U . . .
N1 N 0.3200(17) 0.7582(19) 0.4597(5) 0.0492(14) Uani 0.290(6) 1 d D . P A 1
O1 O 0.3948(14) 0.7417(16) 0.4210(4) 0.0499(12) Uani 0.290(6) 1 d D . P A 1
O2 O 0.2514(19) 0.8883(18) 0.4690(6) 0.0508(13) Uani 0.290(6) 1 d D . P A 1
N1A N 0.2958(8) 0.8712(9) 0.4500(3) 0.0492(14) Uani 0.710(6) 1 d D . P A 2
O1A O 0.3809(6) 0.7357(7) 0.4562(2) 0.0499(12) Uani 0.710(6) 1 d D . P A 2
O2A O 0.1752(6) 0.8651(7) 0.4764(2) 0.0508(13) Uani 0.710(6) 1 d D . P A 2
N2 N 0.1798(15) 0.4548(17) 0.4407(5) 0.0521(14) Uani 0.315(5) 1 d D . P A 3
O3 O 0.2535(13) 0.4386(17) 0.4012(4) 0.0582(14) Uani 0.315(5) 1 d D . P A 3
O4 O 0.0417(14) 0.4262(19) 0.4396(7) 0.0682(18) Uani 0.315(5) 1 d D . P A 3
N2A N 0.1301(8) 0.4087(9) 0.4140(2) 0.0521(14) Uani 0.685(5) 1 d D . P A 4
O3A O 0.2619(6) 0.3966(8) 0.4400(2) 0.0582(14) Uani 0.685(5) 1 d D . P A 4
O4A O 0.0432(7) 0.5200(9) 0.4302(3) 0.0682(18) Uani 0.685(5) 1 d D . P A 4

loop_
_atom_site_aniso_label
_atom_site_aniso_U_11
_atom_site_aniso_U_22
_atom_site_aniso_U_33
_atom_site_aniso_U_23
_atom_site_aniso_U_13
_atom_site_aniso_U_12
Pd1 0.0467(2) 0.0362(2) 0.02335(19) 0.00396(16) -0.00048(15) -0.00266(18)
O5 0.065(2) 0.0440(16) 0.046(2) -0.0094(15) 0.0109(17) -0.0216(16)
O6 0.0398(19) 0.0361(16) 0.0330(14) -0.0061(12) -0.0033(13) -0.0058(14)
O7 0.0374(18) 0.0387(18) 0.0271(13) -0.0016(13) 0.0009(12) -0.0038(14)
O8 0.054(2) 0.0331(16) 0.0328(16) 0.0058(13) -0.0088(14) -0.0149(14)
N3 0.031(2) 0.0315(16) 0.0274(15) 0.0002(13) 0.0029(14) 0.0006(14)
N4 0.035(2) 0.0321(16) 0.0242(14) 0.0009(13) -0.0005(13) 0.0018(15)
C1 0.037(2) 0.0314(18) 0.0369(19) 0.0041(17) 0.0053(18) -0.0015(17)
C2 0.036(3) 0.028(2) 0.0389(18) -0.0005(14) 0.0071(16) 0.0003(19)
C3 0.026(2) 0.0285(17) 0.0337(16) -0.0034(14) 0.0054(15) 0.0014(15)
C4 0.030(2) 0.0288(18) 0.0272(17) 0.0001(15) 0.0039(15) -0.0002(15)
C5 0.022(2) 0.0277(17) 0.0280(15) -0.0011(12) 0.0039(14) 0.0038(15)
C6 0.024(2) 0.0285(16) 0.0241(15) -0.0011(12) 0.0025(14) 0.0023(14)
C7 0.027(2) 0.0288(17) 0.0244(18) -0.0011(14) 0.0028(16) 0.0016(15)
C8 0.027(2) 0.0274(17) 0.0297(16) -0.0019(13) 0.0016(15) 0.0021(15)
C9 0.039(3) 0.031(2) 0.0314(17) -0.0019(14) -0.0021(16) -0.0018(19)
C10 0.049(3) 0.0355(18) 0.026(2) -0.0008(15) -0.0049(18) -0.0022(18)
C11 0.029(2) 0.0354(17) 0.0358(17) -0.0070(13) 0.0074(16) -0.0032(16)
C12 0.048(3) 0.053(3) 0.035(2) -0.011(2) -0.006(2) -0.004(3)
C13 0.036(2) 0.0254(18) 0.0286(15) -0.0035(14) 0.0007(14) -0.0005(15)
C14 0.058(3) 0.037(2) 0.041(3) 0.0088(19) -0.002(2) -0.015(2)
N1 0.058(3) 0.046(2) 0.044(3) 0.014(2) 0.008(2) 0.001(2)
O1 0.056(3) 0.059(2) 0.035(2) 0.018(2) 0.003(2) 0.007(2)
O2 0.052(3) 0.041(2) 0.061(3) 0.008(2) 0.009(2) -0.005(2)
N1A 0.058(3) 0.046(2) 0.044(3) 0.014(2) 0.008(2) 0.001(2)
O1A 0.056(3) 0.059(2) 0.035(2) 0.018(2) 0.003(2) 0.007(2)
O2A 0.052(3) 0.041(2) 0.061(3) 0.008(2) 0.009(2) -0.005(2)
N2 0.050(2) 0.071(4) 0.034(2) -0.002(2) -0.0045(18) 0.005(2)
O3 0.054(2) 0.087(4) 0.033(2) -0.004(2) -0.0046(19) 0.012(2)
O4 0.047(2) 0.083(4) 0.072(4) -0.020(4) -0.0077(19) 0.007(3)
N2A 0.050(2) 0.071(4) 0.034(2) -0.002(2) -0.0045(18) 0.005(2)
O3A 0.054(2) 0.087(4) 0.033(2) -0.004(2) -0.0046(19) 0.012(2)
O4A 0.047(2) 0.083(4) 0.072(4) -0.020(4) -0.0077(19) 0.007(3)

loop_
_atom_type_symbol
_atom_type_description
_atom_type_scat_dispersion_real
_atom_type_scat_dispersion_imag
_atom_type_scat_source
C C 0.0033 0.0016 'International Tables Vol C Tables 4.2.6.8 and 6.1.1.4'
H H 0.0000 0.0000 'International Tables Vol C Tables 4.2.6.8 and 6.1.1.4'
N N 0.0061 0.0033 'International Tables Vol C Tables 4.2.6.8 and 6.1.1.4'
O O 0.0106 0.0060 'International Tables Vol C Tables 4.2.6.8 and 6.1.1.4'
Pd Pd -0.9988 1.0072 'International Tables Vol C Tables 4.2.6.8 and 6.1.1.4'

loop_
_geom_angle_atom_site_label_1
_geom_angle_atom_site_label_2
_geom_angle_atom_site_label_3
_geom_angle
_geom_angle_site_symmetry_1
_geom_angle_site_symmetry_3
_geom_angle_publ_flag
N1 Pd1 N3 96.7(4) . . ?
N1 Pd1 N4 169.5(4) . . ?
N3 Pd1 N4 80.54(14) . . ?
N3 Pd1 N2 168.4(4) . . ?
N4 Pd1 N2 97.3(4) . . ?
N3 Pd1 O3A 166.36(18) . . ?
N4 Pd1 O3A 92.8(2) . . ?
N3 Pd1 O1A 96.2(2) . . ?
N4 Pd1 O1A 173.39(18) . . ?
C11 O6 C12 115.4(4) . . ?
C13 O8 C14 116.4(3) . . ?
C1 N3 C5 118.9(4) . . ?
C1 N3 Pd1 126.0(3) . . ?
C5 N3 Pd1 115.0(3) . . ?
C10 N4 C6 118.9(4) . . ?
C10 N4 Pd1 125.7(3) . . ?
C6 N4 Pd1 115.3(3) . . ?
N3 C1 C2 122.5(4) . . ?
N3 C1 H1 118.7 . . ?
C2 C1 H1 118.7 . . ?
C1 C2 C3 119.0(4) . . ?
C1 C2 H2 120.5 . . ?
C3 C2 H2 120.5 . . ?
C2 C3 C4 118.9(4) . . ?
C2 C3 C11 119.0(4) . . ?
C4 C3 C11 122.1(4) . . ?
C5 C4 C3 119.1(4) . . ?
C5 C4 H4 120.4 . . ?
C3 C4 H4 120.4 . . ?
N3 C5 C4 121.6(4) . . ?
N3 C5 C6 114.8(3) . . ?
C4 C5 C6 123.6(4) . . ?
N4 C6 C7 121.6(4) . . ?
N4 C6 C5 114.2(4) . . ?
C7 C6 C5 124.2(4) . . ?
C6 C7 C8 119.4(4) . . ?
C6 C7 H7 120.3 . . ?
C8 C7 H7 120.3 . . ?
C9 C8 C7 118.6(4) . . ?
C9 C8 C13 121.8(4) . . ?
C7 C8 C13 119.6(4) . . ?
C10 C9 C8 119.4(4) . . ?
C10 C9 H9 120.3 . . ?
C8 C9 H9 120.3 . . ?
N4 C10 C9 122.0(4) . . ?
N4 C10 H10 119.0 . . ?
C9 C10 H10 119.0 . . ?
O5 C11 O6 125.0(4) . . ?
O5 C11 C3 122.6(4) . . ?
O6 C11 C3 112.3(4) . . ?
O6 C12 H12A 109.5 . . ?
O6 C12 H12B 109.5 . . ?
H12A C12 H12B 109.5 . . ?
O6 C12 H12C 109.5 . . ?
H12A C12 H12C 109.5 . . ?
H12B C12 H12C 109.5 . . ?
O7 C13 O8 124.9(4) . . ?
O7 C13 C8 124.3(4) . . ?
O8 C13 C8 110.9(3) . . ?
O8 C14 H14A 109.5 . . ?
O8 C14 H14B 109.5 . . ?
H14A C14 H14B 109.5 . . ?
O8 C14 H14C 109.5 . . ?
H14A C14 H14C 109.5 . . ?
H14B C14 H14C 109.5 . . ?
O1 N1 O2 122.6(13) . . ?
O1 N1 Pd1 114.6(10) . . ?
O2 N1 Pd1 122.7(10) . . ?
O2A N1A O1A 112.3(5) . . ?
N1A O1A Pd1 118.4(4) . . ?
O4 N2 O3 121.8(12) . . ?
O4 N2 Pd1 124.4(10) . . ?
O3 N2 Pd1 113.7(9) . . ?
O4A N2A O3A 115.0(6) . . ?
N2A O3A Pd1 119.2(5) . . ?

loop_
_geom_bond_atom_site_label_1
_geom_bond_atom_site_label_2
_geom_bond_distance
_geom_bond_site_symmetry_2
_geom_bond_publ_flag
Pd1 N1 2.013(15) . ?
Pd1 N3 2.016(3) . ?
Pd1 N4 2.016(3) . ?
Pd1 N2 2.024(13) . ?
Pd1 O3A 2.030(5) . ?
Pd1 O1A 2.042(6) . ?
O5 C11 1.200(5) . ?
O6 C11 1.323(5) . ?
O6 C12 1.449(5) . ?
O7 C13 1.204(5) . ?
O8 C13 1.327(5) . ?
O8 C14 1.456(5) . ?
N3 C1 1.339(5) . ?
N3 C5 1.356(5) . ?
N4 C10 1.346(6) . ?
N4 C6 1.356(5) . ?
C1 C2 1.380(6) . ?
C1 H1 0.9500 . ?
C2 C3 1.383(6) . ?
C2 H2 0.9500 . ?
C3 C4 1.397(6) . ?
C3 C11 1.500(6) . ?
C4 C5 1.381(6) . ?
C4 H4 0.9500 . ?
C5 C6 1.480(6) . ?
C6 C7 1.371(6) . ?
C7 C8 1.391(6) . ?
C7 H7 0.9500 . ?
C8 C9 1.388(6) . ?
C8 C13 1.493(6) . ?
C9 C10 1.368(6) . ?
C9 H9 0.9500 . ?
C10 H10 0.9500 . ?
C12 H12A 0.9800 . ?
C12 H12B 0.9800 . ?
C12 H12C 0.9800 . ?
C14 H14A 0.9800 . ?
C14 H14B 0.9800 . ?
C14 H14C 0.9800 . ?
N1 O1 1.197(9) . ?
N1 O2 1.204(9) . ?
N1A O2A 1.259(7) . ?
N1A O1A 1.289(6) . ?
N2 O4 1.197(9) . ?
N2 O3 1.209(9) . ?
N2A O4A 1.228(7) . ?
N2A O3A 1.262(6) . ?

loop_
_geom_hbond_atom_site_label_D
_geom_hbond_atom_site_label_H
_geom_hbond_atom_site_label_A
_geom_hbond_distance_DH
_geom_hbond_distance_HA
_geom_hbond_distance_DA
_geom_hbond_angle_DHA
_geom_hbond_site_symmetry_A
_geom_hbond_publ_flag
C1 H1 N1^a 0.95 2.67 3.191(15) 115.4 . yes
C1 H1 O1A^b 0.95 2.62 3.169(7) 116.9 . yes
C2 H2 O1^a 0.95 2.58 3.377(13) 142.1 3_676 yes
C2 H2 N1A^b 0.95 2.64 3.267(8) 124.2 3_676 yes
C4 H4 O7 0.95 2.47 3.271(5) 141.6 2_556 yes
C9 H9 O2A^b 0.95 2.64 3.161(7) 115.1 1_545 yes
C10 H10 O2^a 0.95 2.64 3.179(14) 116.8 1_545 yes
C10 H10 O2A^b 0.95 2.62 3.162(7) 116.6 1_545 yes
C10 H10 N2^c 0.95 2.68 3.203(13) 115.0 . yes
C10 H10 O4^c 0.95 2.68 3.286(17) 122.2 . yes
C10 H10 O3A^d 0.95 2.53 3.067(7) 115.9 . yes
C12 H12C O3^c 0.98 2.60 3.156(13) 116.2 4_676 yes
C12 H12C O4A^d 0.98 2.65 3.433(9) 137.2 4_676 yes
C14 H14A O3^c 0.98 2.69 3.604(12) 154.4 3_556 yes
C14 H14A N2A^d 0.98 2.51 3.271(8) 134.8 3_556 yes
C14 H14C O7 0.98 2.57 3.501(6) 158.5 2_546 yes

loop_
_geom_torsion_atom_site_label_1
_geom_torsion_atom_site_label_2
_geom_torsion_atom_site_label_3
_geom_torsion_atom_site_label_4
_geom_torsion
_geom_torsion_site_symmetry_1
_geom_torsion_site_symmetry_2
_geom_torsion_site_symmetry_3
_geom_torsion_site_symmetry_4
_geom_torsion_publ_flag
C5 N3 C1 C2 -1.0(7) . . . . ?
Pd1 N3 C1 C2 -177.2(3) . . . . ?
N3 C1 C2 C3 0.6(7) . . . . ?
C1 C2 C3 C4 0.2(6) . . . . ?
C1 C2 C3 C11 179.1(4) . . . . ?
C2 C3 C4 C5 -0.6(6) . . . . ?
C11 C3 C4 C5 -179.4(4) . . . . ?
C1 N3 C5 C4 0.6(6) . . . . ?
Pd1 N3 C5 C4 177.2(3) . . . . ?
C1 N3 C5 C6 -178.2(4) . . . . ?
Pd1 N3 C5 C6 -1.6(4) . . . . ?
C3 C4 C5 N3 0.2(6) . . . . ?
C3 C4 C5 C6 178.8(4) . . . . ?
C10 N4 C6 C7 -0.1(6) . . . . ?
Pd1 N4 C6 C7 177.4(3) . . . . ?
C10 N4 C6 C5 -179.8(4) . . . . ?
Pd1 N4 C6 C5 -2.3(5) . . . . ?
N3 C5 C6 N4 2.5(5) . . . . ?
C4 C5 C6 N4 -176.2(4) . . . . ?
N3 C5 C6 C7 -177.2(4) . . . . ?
C4 C5 C6 C7 4.1(6) . . . . ?
N4 C6 C7 C8 -0.5(6) . . . . ?
C5 C6 C7 C8 179.2(4) . . . . ?
C6 C7 C8 C9 0.7(6) . . . . ?
C6 C7 C8 C13 -179.9(4) . . . . ?
C7 C8 C9 C10 -0.2(7) . . . . ?
C13 C8 C9 C10 -179.6(4) . . . . ?
C6 N4 C10 C9 0.6(7) . . . . ?
Pd1 N4 C10 C9 -176.6(3) . . . . ?
C8 C9 C10 N4 -0.5(7) . . . . ?
C12 O6 C11 O5 -3.1(7) . . . . ?
C12 O6 C11 C3 175.3(4) . . . . ?
C2 C3 C11 O5 5.1(7) . . . . ?
C4 C3 C11 O5 -176.0(4) . . . . ?
C2 C3 C11 O6 -173.3(4) . . . . ?
C4 C3 C11 O6 5.5(6) . . . . ?
C14 O8 C13 O7 2.0(7) . . . . ?
C14 O8 C13 C8 -177.7(4) . . . . ?
C9 C8 C13 O7 161.5(4) . . . . ?
C7 C8 C13 O7 -17.8(7) . . . . ?
C9 C8 C13 O8 -18.8(6) . . . . ?
C7 C8 C13 O8 161.9(4) . . . . ?
O2A N1A O1A Pd1 -0.3(8) . . . . ?
O4A N2A O3A Pd1 3.5(9) . . . . ?
